data_2222662
loop_
_publ_author_name
'Wang, Bo'
'Chai, Yun'
'Tao, Peizhen'
'Liu, Mingliang'

_publ_section_title
;
 <i>N</i>-(4-Hydroxyphenethyl)acetamide
;
_journal_coeditor_code DN2469
_journal_issue 8
_journal_name_full 'Acta Crystallographica Section E'
_journal_page_first o1789
_journal_paper_doi 10.1107/S1600536809025409
_journal_volume 65
_journal_year 2009
_chemical_formula_iupac 'C10 H13 N O2'
_chemical_formula_moiety 'C10 H13 N O2'
_chemical_formula_sum 'C10 H13 N O2'
_chemical_formula_weight 179.21
_chemical_name_systematic
;
<i>N</i>-(4-Hydroxyphenethyl)acetamide
;
_space_group_IT_number 14
_symmetry_cell_setting monoclinic
_symmetry_space_group_name_Hall '-P 2ybc'
_symmetry_space_group_name_H-M 'P 1 21/c 1'
_atom_sites_solution_hydrogens geom
_atom_sites_solution_primary direct
_atom_sites_solution_secondary difmap
_audit_creation_method SHELXL-97
_cell_angle_alpha 90.00
_cell_angle_beta 102.9980(10)
_cell_angle_gamma 90.00
_cell_formula_units_Z 4
_cell_length_a 9.9206(13)
_cell_length_b 8.7861(11)
_cell_length_c 11.4943(16)
_cell_measurement_reflns_used 1622
_cell_measurement_temperature 298(2)
_cell_measurement_theta_max 26.178
_cell_measurement_theta_min 2.947
_cell_volume 976.2(2)
_computing_cell_refinement 'SAINT (Bruker, 1999)'
_computing_data_collection 'SMART (Bruker, 1998)'
_computing_data_reduction 'SAINT (Bruker, 1999)'
_computing_molecular_graphics
;
ORTEPIII (Burnett & Johnson, 1996), ORTEP-3 for Windows (Farrugia,
1997) and
CAMERON (Pearce <i>et al.</i>,  2000)
;
_computing_publication_material 'SHELXTL (Sheldrick, 2008)'
_computing_structure_refinement 'SHELXL97 (Sheldrick, 2008)'
_computing_structure_solution 'SHELXS97 (Sheldrick, 2008)'
_diffrn_ambient_temperature 298(2)
_diffrn_measured_fraction_theta_full 0.997
_diffrn_measured_fraction_theta_max 0.997
_diffrn_measurement_device_type 'Bruker SMART CCD'
_diffrn_measurement_method '\f and \w'
_diffrn_radiation_monochromator graphite
_diffrn_radiation_source 'fine-focus sealed tube'
_diffrn_radiation_type MoK\a
_diffrn_radiation_wavelength 0.71073
_diffrn_reflns_av_R_equivalents 0.0273
_diffrn_reflns_av_sigmaI/netI 0.0309
_diffrn_reflns_limit_h_max 11
_diffrn_reflns_limit_h_min -7
_diffrn_reflns_limit_k_max 10
_diffrn_reflns_limit_k_min -9
_diffrn_reflns_limit_l_max 13
_diffrn_reflns_limit_l_min -13
_diffrn_reflns_number 4753
_diffrn_reflns_theta_full 25.01
_diffrn_reflns_theta_max 25.01
_diffrn_reflns_theta_min 2.11
_exptl_absorpt_coefficient_mu 0.085
_exptl_absorpt_correction_T_max 0.978
_exptl_absorpt_correction_T_min 0.961
_exptl_absorpt_correction_type multi-scan
_exptl_absorpt_process_details '(SADABS; Sheldrick, 2008)'
_exptl_crystal_colour colorless
_exptl_crystal_density_diffrn 1.219
_exptl_crystal_density_method 'not measured'
_exptl_crystal_description block
_exptl_crystal_F_000 384
_exptl_crystal_size_max 0.43
_exptl_crystal_size_mid 0.38
_exptl_crystal_size_min 0.20
_refine_diff_density_max 0.157
_refine_diff_density_min -0.137
_refine_ls_extinction_method none
_refine_ls_goodness_of_fit_ref 1.045
_refine_ls_hydrogen_treatment constr
_refine_ls_matrix_type full
_refine_ls_number_parameters 119
_refine_ls_number_reflns 1713
_refine_ls_number_restraints 0
_refine_ls_restrained_S_all 1.045
_refine_ls_R_factor_all 0.0604
_refine_ls_R_factor_gt 0.0370
_refine_ls_shift/su_max 0.000
_refine_ls_shift/su_mean 0.000
_refine_ls_structure_factor_coef Fsqd
_refine_ls_weighting_details 'calc w=1/[\s^2^(Fo^2^)+(0.0387P)^2^+0.1837P] where P=(Fo^2^+2Fc^2^)/3'
_refine_ls_weighting_scheme calc
_refine_ls_wR_factor_gt 0.0867
_refine_ls_wR_factor_ref 0.1004
_reflns_number_gt 1196
_reflns_number_total 1713
_reflns_threshold_expression I>2\s(I)
_cod_data_source_file dn2469.cif
_cod_data_source_block I
_cod_depositor_comments
;
The following automatic conversions were performed:
'_symmetry_cell_setting' value 'Monoclinic' changed to 'monoclinic'
according to '/home/saulius/struct/CIF-dictionaries/cif_core.dic'
dictionary named 'cif_core.dic' version 2.4.1 from 2010-06-29.

Automatic conversion script
Id: cif_fix_enum 1527 2010-12-29 10:47:43Z saulius 

The following automatic conversions were performed:

'_symmetry_cell_setting' value 'Monoclinic' changed to 'monoclinic'
according to /home/saulius/struct/CIF-dictionaries/cif_core.dic
dictionary named 'cif_core.dic' version 2.4.1 from 2010-06-29.

Automatic conversion script
Id: cif_fix_values 1715 2011-07-08 13:25:40Z adriana 
;
_cod_original_sg_symbol_H-M 'P 21/c'
_cod_database_code 2222662
_cod_database_fobs_code 2222662

loop_
_symmetry_equiv_pos_as_xyz
'x, y, z'
'-x, y+1/2, -z+1/2'
'-x, -y, -z'
'x, -y-1/2, z-1/2'

loop_
_atom_site_type_symbol
_atom_site_label
_atom_site_fract_x
_atom_site_fract_y
_atom_site_fract_z
_atom_site_U_iso_or_equiv
_atom_site_adp_type
_atom_site_calc_flag
_atom_site_refinement_flags
_atom_site_occupancy
_atom_site_disorder_assembly
_atom_site_disorder_group
N N1 0.15094(14) 0.38049(16) 0.35383(14) 0.0553(4) Uani d . 1 . .
H H1 0.1936 0.4303 0.3086 0.066 Uiso calc R 1 . .
O O1 0.72697(12) 0.10975(15) 0.27285(11) 0.0598(4) Uani d . 1 . .
H H1A 0.7957 0.1586 0.3049 0.090 Uiso calc R 1 . .
O O2 -0.04072(13) 0.25522(17) 0.36772(12) 0.0724(4) Uani d . 1 . .
C C1 0.40477(16) 0.18477(19) 0.44391(14) 0.0444(4) Uani d . 1 . .
C C2 0.39022(17) 0.09127(19) 0.34533(15) 0.0516(5) Uani d . 1 . .
H H2 0.3057 0.0435 0.3162 0.062 Uiso calc R 1 . .
C C3 0.49703(18) 0.0664(2) 0.28865(16) 0.0516(5) Uani d . 1 . .
H H3 0.4843 0.0024 0.2226 0.062 Uiso calc R 1 . .
C C4 0.62273(16) 0.13710(18) 0.33044(14) 0.0430(4) Uani d . 1 . .
C C5 0.64007(17) 0.23153(18) 0.42830(14) 0.0462(4) Uani d . 1 . .
H H5 0.7244 0.2800 0.4568 0.055 Uiso calc R 1 . .
C C6 0.53229(17) 0.25403(19) 0.48397(15) 0.0493(4) Uani d . 1 . .
H H6 0.5455 0.3175 0.5503 0.059 Uiso calc R 1 . .
C C7 0.28890(18) 0.2102(2) 0.50690(16) 0.0542(5) Uani d . 1 . .
H H7A 0.3257 0.2034 0.5924 0.065 Uiso calc R 1 . .
H H7B 0.2210 0.1299 0.4845 0.065 Uiso calc R 1 . .
C C8 0.21757(18) 0.3629(2) 0.47851(17) 0.0562(5) Uani d . 1 . .
H H8A 0.1488 0.3745 0.5260 0.067 Uiso calc R 1 . .
H H8B 0.2854 0.4434 0.5012 0.067 Uiso calc R 1 . .
C C9 0.02736(18) 0.3236(2) 0.30588(17) 0.0545(5) Uani d . 1 . .
C C10 -0.0253(2) 0.3440(3) 0.17442(18) 0.0790(6) Uani d . 1 . .
H H10A 0.0416 0.3994 0.1425 0.119 Uiso calc PR 0.50 . .
H H10B -0.1108 0.3995 0.1597 0.119 Uiso calc PR 0.50 . .
H H10C -0.0404 0.2461 0.1366 0.119 Uiso calc PR 0.50 . .
H H10D -0.1146 0.2973 0.1501 0.119 Uiso calc PR 0.50 . .
H H10E 0.0377 0.2972 0.1329 0.119 Uiso calc PR 0.50 . .
H H10F -0.0326 0.4506 0.1559 0.119 Uiso calc PR 0.50 . .

loop_
_atom_site_aniso_label
_atom_site_aniso_U_11
_atom_site_aniso_U_22
_atom_site_aniso_U_33
_atom_site_aniso_U_12
_atom_site_aniso_U_13
_atom_site_aniso_U_23
N1 0.0394(8) 0.0592(9) 0.0710(10) 0.0001(7) 0.0200(7) 0.0143(8)
O1 0.0472(7) 0.0672(9) 0.0692(9) -0.0047(6) 0.0223(6) -0.0153(6)
O2 0.0500(8) 0.0981(11) 0.0736(9) -0.0201(7) 0.0232(7) 0.0017(8)
C1 0.0399(9) 0.0478(9) 0.0461(10) 0.0014(8) 0.0112(7) 0.0084(8)
C2 0.0393(10) 0.0572(11) 0.0565(11) -0.0115(8) 0.0069(8) 0.0006(9)
C3 0.0503(10) 0.0547(11) 0.0492(10) -0.0075(9) 0.0102(8) -0.0085(8)
C4 0.0383(9) 0.0445(9) 0.0473(10) 0.0017(7) 0.0119(7) 0.0022(7)
C5 0.0348(9) 0.0495(10) 0.0521(10) -0.0034(7) 0.0050(7) -0.0044(8)
C6 0.0450(10) 0.0542(11) 0.0484(10) -0.0013(8) 0.0096(8) -0.0073(8)
C7 0.0475(10) 0.0627(12) 0.0545(11) -0.0009(9) 0.0157(8) 0.0079(9)
C8 0.0439(10) 0.0601(12) 0.0682(12) -0.0054(9) 0.0201(9) -0.0046(9)
C9 0.0422(10) 0.0601(11) 0.0651(12) 0.0080(9) 0.0202(9) 0.0039(9)
C10 0.0602(13) 0.1059(18) 0.0711(14) 0.0112(12) 0.0150(11) 0.0090(13)

loop_
_atom_type_symbol
_atom_type_description
_atom_type_scat_dispersion_real
_atom_type_scat_dispersion_imag
_atom_type_scat_source
C C 0.0033 0.0016 'International Tables Vol C Tables 4.2.6.8 and 6.1.1.4'
H H 0.0000 0.0000 'International Tables Vol C Tables 4.2.6.8 and 6.1.1.4'
O O 0.0106 0.0060 'International Tables Vol C Tables 4.2.6.8 and 6.1.1.4'
N N 0.0061 0.0033 'International Tables Vol C Tables 4.2.6.8 and 6.1.1.4'

loop_
_geom_angle_atom_site_label_1
_geom_angle_atom_site_label_2
_geom_angle_atom_site_label_3
_geom_angle_site_symmetry_1
_geom_angle_site_symmetry_3
_geom_angle
_geom_angle_publ_flag
C9 N1 C8 . . 123.14(15) ?
C9 N1 H1 . . 118.4 ?
C8 N1 H1 . . 118.4 ?
C4 O1 H1A . . 109.5 ?
C2 C1 C6 . . 116.94(15) ?
C2 C1 C7 . . 122.18(15) ?
C6 C1 C7 . . 120.88(15) ?
C3 C2 C1 . . 122.12(16) ?
C3 C2 H2 . . 118.9 ?
C1 C2 H2 . . 118.9 ?
C4 C3 C2 . . 119.64(16) ?
C4 C3 H3 . . 120.2 ?
C2 C3 H3 . . 120.2 ?
O1 C4 C5 . . 122.12(14) ?
O1 C4 C3 . . 118.36(15) ?
C5 C4 C3 . . 119.52(15) ?
C4 C5 C6 . . 119.89(15) ?
C4 C5 H5 . . 120.1 ?
C6 C5 H5 . . 120.1 ?
C5 C6 C1 . . 121.89(16) ?
C5 C6 H6 . . 119.1 ?
C1 C6 H6 . . 119.1 ?
C1 C7 C8 . . 113.41(14) ?
C1 C7 H7A . . 108.9 ?
C8 C7 H7A . . 108.9 ?
C1 C7 H7B . . 108.9 ?
C8 C7 H7B . . 108.9 ?
H7A C7 H7B . . 107.7 ?
N1 C8 C7 . . 113.25(15) ?
N1 C8 H8A . . 108.9 ?
C7 C8 H8A . . 108.9 ?
N1 C8 H8B . . 108.9 ?
C7 C8 H8B . . 108.9 ?
H8A C8 H8B . . 107.7 ?
O2 C9 N1 . . 121.13(17) ?
O2 C9 C10 . . 121.75(17) ?
N1 C9 C10 . . 117.12(17) ?
C9 C10 H10A . . 109.5 ?
C9 C10 H10B . . 109.5 ?
H10A C10 H10B . . 109.5 ?
C9 C10 H10C . . 109.5 ?
H10A C10 H10C . . 109.5 ?
H10B C10 H10C . . 109.5 ?
C9 C10 H10D . . 109.5 ?
H10A C10 H10D . . 141.1 ?
H10B C10 H10D . . 56.3 ?
H10C C10 H10D . . 56.3 ?
C9 C10 H10E . . 109.5 ?
H10A C10 H10E . . 56.3 ?
H10B C10 H10E . . 141.1 ?
H10C C10 H10E . . 56.3 ?
H10D C10 H10E . . 109.5 ?
C9 C10 H10F . . 109.5 ?
H10A C10 H10F . . 56.3 ?
H10B C10 H10F . . 56.3 ?
H10C C10 H10F . . 141.1 ?
H10D C10 H10F . . 109.5 ?
H10E C10 H10F . . 109.5 ?

loop_
_geom_bond_atom_site_label_1
_geom_bond_atom_site_label_2
_geom_bond_site_symmetry_2
_geom_bond_distance
_geom_bond_publ_flag
N1 C9 . 1.324(2) ?
N1 C8 . 1.445(2) ?
N1 H1 . 0.8600 ?
O1 C4 . 1.3686(19) ?
O1 H1A . 0.8200 ?
O2 C9 . 1.240(2) ?
C1 C2 . 1.381(2) ?
C1 C6 . 1.386(2) ?
C1 C7 . 1.507(2) ?
C2 C3 . 1.380(2) ?
C2 H2 . 0.9300 ?
C3 C4 . 1.379(2) ?
C3 H3 . 0.9300 ?
C4 C5 . 1.377(2) ?
C5 C6 . 1.378(2) ?
C5 H5 . 0.9300 ?
C6 H6 . 0.9300 ?
C7 C8 . 1.518(2) ?
C7 H7A . 0.9700 ?
C7 H7B . 0.9700 ?
C8 H8A . 0.9700 ?
C8 H8B . 0.9700 ?
C9 C10 . 1.494(3) ?
C10 H10A . 0.9600 ?
C10 H10B . 0.9600 ?
C10 H10C . 0.9600 ?
C10 H10D . 0.9600 ?
C10 H10E . 0.9600 ?
C10 H10F . 0.9600 ?

loop_
_geom_hbond_atom_site_label_D
_geom_hbond_atom_site_label_H
_geom_hbond_atom_site_label_A
_geom_hbond_site_symmetry_A
_geom_hbond_distance_DH
_geom_hbond_distance_HA
_geom_hbond_distance_DA
_geom_hbond_angle_DHA
N1 H1 O1 2_655 0.86 2.08 2.9048(18) 161.2
O1 H1A O2 1_655 0.82 1.83 2.6464(17) 174.0
